data_4322071
loop_
_publ_author_name
'Takafumi Iwasa'
'Hitoshi Shimada'
'Atsushi Takami'
'Hiroyuki Matsuzaka'
'Youichi Ishii'
'Masanobu Hidai'

_publ_contact_author
;
    Masanobu Hidai
  Department of Chemistry and Biotechnology, Graduate School of Engineering,
  The University of Tokyo, Hongo, Bunkyo-Ku, Tokyo 113-8656, Japan
;
_publ_contact_author_fax ' +81-3-5800-6945 '
_publ_contact_author_phone ' +81-3-3812-2111 ext 7261 '
_publ_section_title
;
 Preparation of Cationic Dinuclear Hydrido Complexes of Ruthenium,
 Rhodium, and Iridium with Bridging Thiolato Ligands and Their Reactions
 with Nitrosobenzene
;
_journal_name_full 'Inorganic Chemistry'
_journal_page_first 2851
_journal_page_last 2859
_journal_paper_doi 10.1021/ic981274e
_journal_volume 38
_journal_year 1999
_chemical_formula_sum 'C50.5 H66 B Cl Rh2 S2'
_space_group_IT_number 14
_symmetry_cell_setting monoclinic
_symmetry_Int_Tables_number 14
_symmetry_space_group_name_Hall '-P 2yn'
_symmetry_space_group_name_H-M 'P 1 21/n 1'
_audit_creation_date 'Fri Jun  5 12:26:55 1998'
_audit_creation_method 'from TEXRAY.INF file'
_cell_angle_alpha 90
_cell_angle_beta 104.188(9)
_cell_angle_gamma 90
_cell_formula_units_Z 4.00
_cell_length_a 16.279(2)
_cell_length_b 15.332(2)
_cell_length_c 19.936(2)
_cell_measurement_reflns_used 25
_cell_measurement_temperature 23.0
_cell_measurement_theta_max 40.01
_cell_measurement_theta_min 38.76
_cell_volume 4824.0(10)
_computing_cell_refinement 'MSC/AFC Diffractometer Control'
_computing_data_collection 'MSC/AFC Diffractometer Control'
_computing_data_reduction 'teXsan: PROCESS (MSC)'
_computing_publication_material 'teXsan: FINISH (MSC)'
_computing_structure_refinement 'teXsan: LS (MSC)'
_diffrn_ambient_temperature 23.0
_diffrn_measurement_device AFC7R
_diffrn_measurement_method 'omega/2-theta scans'
_diffrn_orient_matrix_UB_11 -0.01932
_diffrn_orient_matrix_UB_12 -0.02874
_diffrn_orient_matrix_UB_13 0.03848
_diffrn_orient_matrix_UB_21 0.02962
_diffrn_orient_matrix_UB_22 -0.05489
_diffrn_orient_matrix_UB_23 -0.00764
_diffrn_orient_matrix_UB_31 0.05257
_diffrn_orient_matrix_UB_32 0.02036
_diffrn_orient_matrix_UB_33 0.03373
_diffrn_radiation_monochromator graphite
_diffrn_radiation_source 'X-ray tube'
_diffrn_radiation_type MoKalpha
_diffrn_radiation_wavelength 0.7107
_diffrn_reflns_av_R_equivalents 2.35
_diffrn_reflns_limit_h_max 21
_diffrn_reflns_limit_h_min 0
_diffrn_reflns_limit_k_max 0
_diffrn_reflns_limit_k_min 0
_diffrn_reflns_limit_l_max 23
_diffrn_reflns_limit_l_min -2
_diffrn_reflns_number 11909
_diffrn_reflns_theta_max 27.5188
_diffrn_reflns_theta_min 2.535
_diffrn_standards_decay_% 0.25
_diffrn_standards_interval_count 150
_diffrn_standards_number 3
_exptl_absorpt_coefficient_mu_cm 8.566
_exptl_absorpt_correction_T_max 0.998
_exptl_absorpt_correction_T_min 0.837
_exptl_absorpt_correction_type psi-scan
_exptl_crystal_colour darkred
_exptl_crystal_density_diffrn 1.362
_exptl_crystal_description prismatic
_exptl_crystal_F_000 2052.00
_exptl_crystal_size_max 0.700
_exptl_crystal_size_mid 0.400
_exptl_crystal_size_min 0.250
_refine_diff_density_max -0.89800
_refine_diff_density_min 0.92190
_refine_ls_extinction_coef 3.06868
_refine_ls_extinction_method Zachariasen_type_2_Gaussian_isotropic
_refine_ls_goodness_of_fit_obs 1.920
_refine_ls_matrix_type full
_refine_ls_number_parameters 515
_refine_ls_number_reflns 6942
_refine_ls_number_restraints 0
_refine_ls_R_factor_obs 0.0400
_refine_ls_shift/esd_max 3.6370
_refine_ls_structure_factor_coef F
_refine_ls_weighting_scheme sigma
_refine_ls_wR_factor_obs 0.0260
_cod_data_source_file ic981274e_2.cif
_cod_data_source_block '[Cp*Rh((-H)((-SPri)2RhCp*][BPh4](J.5(CH2Cl2)(Compound6b(J.5(CH2Cl2))'
_cod_original_cell_volume 4824(1)
_cod_original_sg_symbol_H-M 'P 21/n '
_cod_original_formula_sum 'C50.5 H66 Rh2 S2 B Cl'
_cod_database_code 4322071
_cod_depositor_comments
;
 Changing the values of the _geom_angle_atom_site_label_1,
 _geom_angle_atom_site_label_2, _geom_angle_atom_site_label_3,
 _geom_bond_atom_site_label_1 and _geom_bond_atom_site_label_2
 data items to match the _atom_site_label data item values.

 Antanas Vaitkus,
 2017-01-29
;

loop_
_symmetry_equiv_pos_as_xyz
'   +x,   +y,   +z'
1/2-x,1/2+y,1/2-z
'   -x,   -y,   -z'
1/2+x,1/2-y,1/2+z

loop_
_atom_site_aniso_label
_atom_site_aniso_U_11
_atom_site_aniso_U_22
_atom_site_aniso_U_33
_atom_site_aniso_U_12
_atom_site_aniso_U_13
_atom_site_aniso_U_23
Rh1 0.0357(2) 0.0344(2) 0.0364(2) 0.0013(2) 0.0112(2) -0.0012(2)
Rh2 0.0406(2) 0.0361(2) 0.0351(2) -0.0004(2) 0.0131(2) -0.0010(2)
Cl1 0.152(3) 0.348(4) 0.251(4) -0.004(3) 0.056(3) -0.147(3)
S1 0.0398(7) 0.0394(7) 0.0397(6) 0.0041(6) 0.0089(5) 0.0037(6)
S2 0.0376(6) 0.0591(9) 0.0414(7) -0.0016(6) 0.0027(5) -0.0038(6)
C1 0.070(4) 0.029(3) 0.063(3) 0.004(3) 0.030(3) -0.009(2)
C2 0.044(3) 0.039(3) 0.054(3) 0.007(2) 0.019(2) -0.008(2)
C3 0.045(3) 0.040(3) 0.046(3) -0.004(2) 0.021(2) -0.008(2)
C4 0.046(3) 0.053(3) 0.040(3) -0.001(3) 0.012(2) -0.017(3)
C5 0.049(3) 0.042(3) 0.065(3) -0.011(3) 0.021(3) -0.025(3)
C6 0.132(5) 0.040(3) 0.115(5) 0.010(4) 0.051(4) 0.008(3)
C7 0.061(3) 0.077(4) 0.085(4) 0.020(3) 0.019(3) -0.011(3)
C8 0.064(3) 0.074(4) 0.056(3) -0.009(3) 0.028(3) -0.012(3)
C9 0.064(3) 0.100(5) 0.045(3) -0.002(3) 0.005(3) -0.015(3)
C10 0.074(4) 0.091(5) 0.113(5) -0.041(3) 0.044(4) -0.045(4)
C11 0.074(4) 0.045(3) 0.054(3) 0.003(3) 0.040(3) 0.005(3)
C12 0.054(3) 0.043(3) 0.066(3) -0.012(3) 0.034(3) -0.012(3)
C13 0.039(3) 0.042(3) 0.053(3) -0.001(2) 0.023(2) -0.005(3)
C14 0.053(3) 0.042(3) 0.048(3) -0.001(3) 0.028(3) -0.010(2)
C15 0.058(3) 0.057(4) 0.037(3) 0.003(3) 0.021(2) -0.004(3)
C16 0.144(6) 0.059(4) 0.094(4) 0.011(4) 0.075(4) 0.020(3)
C17 0.076(4) 0.061(4) 0.117(5) -0.025(3) 0.047(3) -0.023(4)
C18 0.047(3) 0.065(4) 0.084(4) 0.004(3) 0.021(3) -0.007(3)
C19 0.072(4) 0.052(3) 0.066(3) 0.002(3) 0.023(3) -0.015(3)
C20 0.083(4) 0.102(5) 0.042(3) 0.019(4) 0.022(3) 0.001(3)
C21 0.063(3) 0.035(3) 0.061(3) 0.000(2) 0.017(3) 0.012(3)
C22 0.132(5) 0.066(4) 0.094(4) -0.022(4) 0.064(4) 0.006(3)
C23 0.178(7) 0.032(3) 0.209(7) 0.006(4) 0.139(6) 0.013(4)
C24 0.061(4) 0.162(8) 0.101(5) 0.008(5) -0.020(4) 0.062(5)
C25 0.127(6) 0.113(6) 0.067(4) 0.070(5) 0.014(4) 0.024(4)
C26 0.075(5) 0.164(8) 0.222(9) 0.041(5) -0.055(5) -0.003(7)
C27 0.039(3) 0.039(3) 0.040(3) -0.006(2) 0.012(2) 0.000(2)
C28 0.052(3) 0.046(3) 0.045(3) -0.002(3) 0.011(2) 0.002(2)
C29 0.065(4) 0.064(4) 0.054(3) -0.006(3) -0.008(3) 0.013(3)
C30 0.100(5) 0.081(5) 0.039(3) -0.024(4) 0.016(3) -0.009(3)
C31 0.082(4) 0.078(4) 0.050(3) -0.005(3) 0.030(3) -0.009(3)
C32 0.050(3) 0.067(4) 0.045(3) 0.005(3) 0.011(2) 0.001(3)
C33 0.036(3) 0.049(3) 0.042(3) 0.002(2) 0.016(2) -0.004(3)
C34 0.059(3) 0.048(3) 0.054(3) 0.005(3) 0.012(3) 0.002(3)
C35 0.079(4) 0.048(4) 0.082(4) 0.008(3) 0.024(3) 0.005(3)
C36 0.076(4) 0.061(4) 0.094(5) 0.025(3) 0.028(4) 0.030(4)
C37 0.057(3) 0.086(4) 0.054(3) 0.010(4) 0.007(3) 0.018(3)
C38 0.046(3) 0.056(3) 0.053(3) 0.002(3) 0.015(2) 0.001(3)
C39 0.034(3) 0.044(3) 0.054(3) 0.004(2) 0.006(2) 0.001(3)
C40 0.043(3) 0.049(3) 0.067(3) -0.001(3) 0.007(3) 0.009(3)
C41 0.061(4) 0.058(4) 0.106(5) -0.003(3) 0.021(4) 0.022(4)
C42 0.052(4) 0.046(4) 0.163(7) -0.009(3) 0.020(4) -0.011(4)
C43 0.050(4) 0.072(5) 0.120(5) 0.000(3) 0.006(4) -0.038(4)
C44 0.046(3) 0.058(4) 0.077(4) -0.002(3) 0.012(3) -0.014(3)
C45 0.039(3) 0.048(3) 0.031(2) 0.006(2) 0.005(2) 0.000(2)
C46 0.046(3) 0.052(3) 0.061(3) 0.004(3) 0.019(2) 0.003(3)
C47 0.054(3) 0.080(4) 0.077(4) 0.002(3) 0.031(3) 0.015(3)
C48 0.060(4) 0.102(5) 0.070(4) 0.025(4) 0.031(3) -0.003(4)
C49 0.072(4) 0.065(4) 0.084(4) 0.016(3) 0.028(3) -0.012(3)
C50 0.051(3) 0.054(3) 0.064(3) 0.006(3) 0.016(3) -0.010(3)
C51 0.18(1) 0.066(10) 0.13(2) 0.04(1) 0.07(1) 0.063(9)
B1 0.039(3) 0.040(3) 0.042(3) 0.002(3) 0.011(3) -0.003(3)

loop_
_atom_site_label
_atom_site_fract_x
_atom_site_fract_y
_atom_site_fract_z
_atom_site_U_iso_or_equiv
_atom_site_thermal_displace_type
_atom_site_calc_flag
_atom_site_calc_attached_atom
Rh1 0.01260(2) 0.22552(2) 0.31203(2) 0.0351 Uij ? ?
Rh2 0.08267(2) 0.15269(2) 0.21362(2) 0.0366 Uij ? ?
Cl1 0.0824(2) 0.4907(3) 0.5364(2) 0.2490 Uij ? ?
S1 0.09983(7) 0.10182(7) 0.32714(5) 0.0398 Uij ? ?
S2 -0.06022(7) 0.13828(8) 0.21856(5) 0.0473 Uij ? ?
C1 -0.0113(3) 0.3641(3) 0.3303(2) 0.0517 Uij ? ?
C2 -0.0787(3) 0.3145(3) 0.3446(2) 0.0442 Uij ? ?
C3 -0.0441(3) 0.2539(3) 0.3980(2) 0.0422 Uij ? ?
C4 0.0457(3) 0.2684(3) 0.4191(2) 0.0462 Uij ? ?
C5 0.0661(3) 0.3356(3) 0.3766(2) 0.0508 Uij ? ?
C6 -0.0207(4) 0.4400(3) 0.2818(3) 0.0923 Uij ? ?
C7 -0.1722(3) 0.3267(3) 0.3148(2) 0.0742 Uij ? ?
C8 -0.0946(3) 0.1957(3) 0.4330(2) 0.0627 Uij ? ?
C9 0.1077(3) 0.2245(3) 0.4767(2) 0.0711 Uij ? ?
C10 0.1517(3) 0.3756(3) 0.3816(3) 0.0890 Uij ? ?
C11 0.1287(3) 0.2184(3) 0.1325(2) 0.0533 Uij ? ?
C12 0.1980(3) 0.1988(3) 0.1895(2) 0.0509 Uij ? ?
C13 0.2026(3) 0.1061(3) 0.1965(2) 0.0427 Uij ? ?
C14 0.1349(3) 0.0698(3) 0.1446(2) 0.0449 Uij ? ?
C15 0.0903(3) 0.1393(3) 0.1048(2) 0.0491 Uij ? ?
C16 0.1084(4) 0.3080(3) 0.1014(3) 0.0910 Uij ? ?
C17 0.2602(3) 0.2621(3) 0.2314(3) 0.0807 Uij ? ?
C18 0.2685(3) 0.0560(3) 0.2471(3) 0.0642 Uij ? ?
C19 0.1191(3) -0.0250(3) 0.1276(2) 0.0622 Uij ? ?
C20 0.0188(3) 0.1278(4) 0.0416(2) 0.0744 Uij ? ?
C21 0.0426(3) -0.0014(3) 0.3314(2) 0.0527 Uij ? ?
C22 0.0298(4) -0.0126(3) 0.4030(3) 0.0909 Uij ? ?
C23 0.0942(4) -0.0746(3) 0.3124(3) 0.1239 Uij ? ?
C24 -0.1323(4) 0.1992(5) 0.1490(3) 0.1152 Uij ? ?
C25 -0.1090(4) 0.2887(4) 0.1376(3) 0.1037 Uij ? ?
C26 -0.2169(4) 0.1704(5) 0.1392(4) 0.1695 Uij ? ?
C27 0.0529(3) 0.2982(3) 0.7698(2) 0.0390 Uij ? ?
C28 -0.0228(3) 0.3344(3) 0.7333(2) 0.0481 Uij ? ?
C29 -0.0527(3) 0.3268(3) 0.6614(3) 0.0648 Uij ? ?
C30 -0.0058(4) 0.2813(4) 0.6249(2) 0.0732 Uij ? ?
C31 0.0691(3) 0.2441(3) 0.6587(3) 0.0675 Uij ? ?
C32 0.0969(3) 0.2520(3) 0.7292(2) 0.0538 Uij ? ?
C33 0.1339(2) 0.2237(3) 0.8910(2) 0.0415 Uij ? ?
C34 0.1077(3) 0.1405(3) 0.8652(2) 0.0541 Uij ? ?
C35 0.1388(3) 0.0639(3) 0.8981(3) 0.0690 Uij ? ?
C36 0.1998(4) 0.0666(4) 0.9588(3) 0.0758 Uij ? ?
C37 0.2279(3) 0.1465(4) 0.9875(2) 0.0668 Uij ? ?
C38 0.1955(3) 0.2228(3) 0.9535(2) 0.0512 Uij ? ?
C39 0.1615(3) 0.3923(3) 0.8649(2) 0.0447 Uij ? ?
C40 0.2013(3) 0.4185(3) 0.8136(2) 0.0541 Uij ? ?
C41 0.2643(3) 0.4831(4) 0.8246(3) 0.0747 Uij ? ?
C42 0.2890(3) 0.5234(4) 0.8871(4) 0.0882 Uij ? ?
C43 0.2517(3) 0.4999(4) 0.9393(3) 0.0830 Uij ? ?
C44 0.1896(3) 0.4362(3) 0.9283(3) 0.0611 Uij ? ?
C45 0.0099(2) 0.3387(3) 0.8864(2) 0.0402 Uij ? ?
C46 -0.0459(3) 0.2735(3) 0.8963(2) 0.0518 Uij ? ?
C47 -0.1165(3) 0.2908(4) 0.9214(3) 0.0677 Uij ? ?
C48 -0.1333(3) 0.3745(4) 0.9388(3) 0.0745 Uij ? ?
C49 -0.0802(3) 0.4405(3) 0.9295(3) 0.0719 Uij ? ?
C50 -0.0107(3) 0.4226(3) 0.9040(2) 0.0561 Uij ? ?
C51 0.005(2) 0.5363(8) 0.4770(9) 0.1200 Uij ? ?
B1 0.0906(3) 0.3138(3) 0.8534(2) 0.0403 Uij ? ?
H1 0.0584 0.2455 0.2458 0.0655 Uij ? ?
H2 0.0337 0.4615 0.2810 0.1103 Uij ? ?
H3 -0.0495 0.4214 0.2366 0.1103 Uij ? ?
H4 -0.0524 0.4843 0.2969 0.1103 Uij ? ?
H5 -0.1981 0.3444 0.3504 0.0910 Uij ? ?
H6 -0.1811 0.3703 0.2798 0.0910 Uij ? ?
H7 -0.1963 0.2733 0.2953 0.0910 Uij ? ?
H8 -0.1293 0.2302 0.4546 0.0781 Uij ? ?
H9 -0.1293 0.1588 0.3994 0.0781 Uij ? ?
H10 -0.0574 0.1613 0.4668 0.0781 Uij ? ?
H11 0.0788 0.1821 0.4971 0.0856 Uij ? ?
H12 0.1498 0.1966 0.4587 0.0856 Uij ? ?
H13 0.1331 0.2663 0.5101 0.0856 Uij ? ?
H14 0.1930 0.3459 0.4158 0.1096 Uij ? ?
H15 0.1657 0.3711 0.3381 0.1096 Uij ? ?
H16 0.1505 0.4355 0.3939 0.1096 Uij ? ?
H17 0.1429 0.3503 0.1300 0.1075 Uij ? ?
H18 0.1193 0.3091 0.0567 0.1075 Uij ? ?
H19 0.0504 0.3211 0.0977 0.1075 Uij ? ?
H20 0.2610 0.2556 0.2791 0.0957 Uij ? ?
H21 0.3151 0.2507 0.2251 0.0957 Uij ? ?
H22 0.2437 0.3198 0.2170 0.0957 Uij ? ?
H23 0.2572 -0.0047 0.2408 0.0769 Uij ? ?
H24 0.3228 0.0684 0.2400 0.0769 Uij ? ?
H25 0.2672 0.0721 0.2929 0.0769 Uij ? ?
H26 0.0619 -0.0388 0.1267 0.0751 Uij ? ?
H27 0.1290 -0.0365 0.0834 0.0751 Uij ? ?
H28 0.1560 -0.0594 0.1615 0.0751 Uij ? ?
H29 -0.0016 0.1833 0.0236 0.0911 Uij ? ?
H30 0.0380 0.0962 0.0074 0.0911 Uij ? ?
H31 -0.0261 0.0965 0.0535 0.0911 Uij ? ?
H32 -0.0107 0.0006 0.2990 0.0615 Uij ? ?
H33 -0.0024 0.0349 0.4134 0.1080 Uij ? ?
H34 0.0006 -0.0656 0.4052 0.1080 Uij ? ?
H35 0.0834 -0.0140 0.4355 0.1080 Uij ? ?
H36 0.0658 -0.1283 0.3138 0.1542 Uij ? ?
H37 0.1025 -0.0652 0.2677 0.1542 Uij ? ?
H38 0.1482 -0.0767 0.3452 0.1542 Uij ? ?
H39 -0.1191 0.1721 0.1101 0.1392 Uij ? ?
H40 -0.0503 0.2909 0.1383 0.1266 Uij ? ?
H41 -0.1414 0.3083 0.0941 0.1266 Uij ? ?
H42 -0.1194 0.3249 0.1732 0.1266 Uij ? ?
H43 -0.2394 0.1926 0.1759 0.2109 Uij ? ?
H44 -0.2499 0.1909 0.0965 0.2109 Uij ? ?
H45 -0.2181 0.1085 0.1403 0.2109 Uij ? ?
H46 -0.0557 0.3659 0.7582 0.0562 Uij ? ?
H47 -0.1050 0.3528 0.6385 0.0773 Uij ? ?
H48 -0.0253 0.2759 0.5760 0.0873 Uij ? ?
H49 0.1020 0.2126 0.6337 0.0808 Uij ? ?
H50 0.1487 0.2247 0.7517 0.0632 Uij ? ?
H51 0.0662 0.1371 0.8225 0.0637 Uij ? ?
H52 0.1173 0.0097 0.8782 0.0830 Uij ? ?
H53 0.2224 0.0138 0.9807 0.0894 Uij ? ?
H54 0.2691 0.1495 1.0301 0.0789 Uij ? ?
H55 0.2159 0.2773 0.9737 0.0617 Uij ? ?
H56 0.1848 0.3912 0.7695 0.0647 Uij ? ?
H57 0.2900 0.4986 0.7883 0.0895 Uij ? ?
H58 0.3311 0.5671 0.8946 0.1036 Uij ? ?
H59 0.2683 0.5278 0.9831 0.0985 Uij ? ?
H60 0.1645 0.4212 0.9650 0.0708 Uij ? ?
H61 -0.0348 0.2149 0.8855 0.0617 Uij ? ?
H62 -0.1536 0.2449 0.9265 0.0808 Uij ? ?
H63 -0.1802 0.3870 0.9571 0.0894 Uij ? ?
H64 -0.0909 0.4992 0.9407 0.0856 Uij ? ?
H65 0.0254 0.4694 0.8981 0.0669 Uij ? ?

loop_
_atom_type_symbol
_atom_type_oxidation_number
_atom_type_number_in_cell
_atom_type_scat_dispersion_real
_atom_type_scat_dispersion_imag
_atom_type_scat_source
C 0 202 0.003 0.002 'International Tables'
H 0 264 0.000 0.000 'International Tables'
Rh 0 8 -1.118 0.919 'International Tables'
S 0 8 0.125 0.123 'International Tables'
B 0 4 0.001 0.001 'International Tables'
Cl 0 4 0.148 0.159 'International Tables'

loop_
_geom_angle_atom_site_label_1
_geom_angle_atom_site_label_2
_geom_angle_atom_site_label_3
_geom_angle
_geom_angle_site_symmetry_1
_geom_angle_site_symmetry_2
_geom_angle_site_symmetry_3
_geom_angle_publ_flag
Rh2 Rh1 S1 54.29(3) ? ? ? yes
Rh2 Rh1 S2 54.59(3) ? ? ? yes
Rh2 Rh1 C1 129.2(1) ? ? ? yes
Rh2 Rh1 C2 152.0(1) ? ? ? yes
Rh2 Rh1 C3 167.3(1) ? ? ? yes
Rh2 Rh1 C4 141.4(1) ? ? ? yes
Rh2 Rh1 C5 124.4(1) ? ? ? yes
S1 Rh1 S2 79.30(4) ? ? ? yes
S1 Rh1 C1 152.1(1) ? ? ? yes
S1 Rh1 C2 152.2(1) ? ? ? yes
S1 Rh1 C3 114.8(1) ? ? ? yes
S1 Rh1 C4 97.0(1) ? ? ? yes
S1 Rh1 C5 114.2(1) ? ? ? yes
S2 Rh1 C1 126.9(1) ? ? ? yes
S2 Rh1 C2 109.5(1) ? ? ? yes
S2 Rh1 C3 120.4(1) ? ? ? yes
S2 Rh1 C4 154.4(1) ? ? ? yes
S2 Rh1 C5 163.4(1) ? ? ? yes
C1 Rh1 C2 37.3(1) ? ? ? yes
C1 Rh1 C3 63.4(2) ? ? ? yes
C1 Rh1 C4 63.7(2) ? ? ? yes
C1 Rh1 C5 38.3(2) ? ? ? yes
C2 Rh1 C3 37.6(1) ? ? ? yes
C2 Rh1 C4 63.3(2) ? ? ? yes
C2 Rh1 C5 63.3(2) ? ? ? yes
C3 Rh1 C4 38.5(1) ? ? ? yes
C3 Rh1 C5 64.2(2) ? ? ? yes
C4 Rh1 C5 38.3(1) ? ? ? yes
Rh1 Rh2 S1 54.26(3) ? ? ? yes
Rh1 Rh2 S2 54.61(3) ? ? ? yes
Rh1 Rh2 C11 128.3(1) ? ? ? yes
Rh1 Rh2 C12 124.2(1) ? ? ? yes
Rh1 Rh2 C13 142.3(1) ? ? ? yes
Rh1 Rh2 C14 168.6(1) ? ? ? yes
Rh1 Rh2 C15 150.9(1) ? ? ? yes
S1 Rh2 S2 79.29(4) ? ? ? yes
S1 Rh2 C11 152.3(1) ? ? ? yes
S1 Rh2 C12 114.7(1) ? ? ? yes
S1 Rh2 C13 98.2(1) ? ? ? yes
S1 Rh2 C14 116.1(1) ? ? ? yes
S1 Rh2 C15 153.3(1) ? ? ? yes
S2 Rh2 C11 126.4(1) ? ? ? yes
S2 Rh2 C12 162.7(1) ? ? ? yes
S2 Rh2 C13 154.6(1) ? ? ? yes
S2 Rh2 C14 120.6(1) ? ? ? yes
S2 Rh2 C15 109.0(1) ? ? ? yes
C11 Rh2 C12 38.2(2) ? ? ? yes
C11 Rh2 C13 63.5(2) ? ? ? yes
C11 Rh2 C14 63.1(2) ? ? ? yes
C11 Rh2 C15 37.5(2) ? ? ? yes
C12 Rh2 C13 38.3(1) ? ? ? yes
C12 Rh2 C14 63.9(2) ? ? ? yes
C12 Rh2 C15 63.4(2) ? ? ? yes
C13 Rh2 C14 38.1(1) ? ? ? yes
C13 Rh2 C15 63.2(2) ? ? ? yes
C14 Rh2 C15 37.5(1) ? ? ? yes
C51 Cl1 C51 56.4(7) ? ? ? yes
Rh1 S1 Rh2 71.44(3) ? ? ? yes
Rh1 S1 C21 113.7(1) ? ? ? yes
Rh2 S1 C21 112.8(1) ? ? ? yes
Rh1 S2 Rh2 70.80(3) ? ? ? yes
Rh1 S2 C24 114.3(2) ? ? ? yes
Rh2 S2 C24 112.0(2) ? ? ? yes
Rh1 C1 C2 72.2(2) ? ? ? yes
Rh1 C1 C5 69.6(2) ? ? ? yes
Rh1 C1 C6 129.5(3) ? ? ? yes
C2 C1 C5 108.0(4) ? ? ? yes
C2 C1 C6 125.7(5) ? ? ? yes
C5 C1 C6 125.9(5) ? ? ? yes
Rh1 C2 C1 70.5(2) ? ? ? yes
Rh1 C2 C3 69.4(2) ? ? ? yes
Rh1 C2 C7 130.1(3) ? ? ? yes
C1 C2 C3 108.4(4) ? ? ? yes
C1 C2 C7 127.7(4) ? ? ? yes
C3 C2 C7 123.6(4) ? ? ? yes
Rh1 C3 C2 72.9(2) ? ? ? yes
Rh1 C3 C4 70.4(2) ? ? ? yes
Rh1 C3 C8 129.3(3) ? ? ? yes
C2 C3 C4 107.8(4) ? ? ? yes
C2 C3 C8 125.3(4) ? ? ? yes
C4 C3 C8 126.3(4) ? ? ? yes
Rh1 C4 C3 71.1(2) ? ? ? yes
Rh1 C4 C5 70.8(2) ? ? ? yes
Rh1 C4 C9 125.4(3) ? ? ? yes
C3 C4 C5 107.9(4) ? ? ? yes
C3 C4 C9 127.2(4) ? ? ? yes
C5 C4 C9 124.9(4) ? ? ? yes
Rh1 C5 C1 72.2(2) ? ? ? yes
Rh1 C5 C4 70.9(2) ? ? ? yes
Rh1 C5 C10 125.9(3) ? ? ? yes
C1 C5 C4 107.8(4) ? ? ? yes
C1 C5 C10 124.9(5) ? ? ? yes
C4 C5 C10 127.1(5) ? ? ? yes
Rh2 C11 C12 70.1(2) ? ? ? yes
Rh2 C11 C15 72.2(2) ? ? ? yes
Rh2 C11 C16 130.0(3) ? ? ? yes
C12 C11 C15 108.5(4) ? ? ? yes
C12 C11 C16 124.8(5) ? ? ? yes
C15 C11 C16 126.1(5) ? ? ? yes
Rh2 C12 C11 71.7(3) ? ? ? yes
Rh2 C12 C13 71.4(3) ? ? ? yes
Rh2 C12 C17 126.2(3) ? ? ? yes
C11 C12 C13 107.5(4) ? ? ? yes
C11 C12 C17 127.0(5) ? ? ? yes
C13 C12 C17 125.3(5) ? ? ? yes
Rh2 C13 C12 70.2(3) ? ? ? yes
Rh2 C13 C14 71.3(2) ? ? ? yes
Rh2 C13 C18 125.8(3) ? ? ? yes
C12 C13 C14 107.7(4) ? ? ? yes
C12 C13 C18 126.1(5) ? ? ? yes
C14 C13 C18 126.1(4) ? ? ? yes
Rh2 C14 C13 70.6(2) ? ? ? yes
Rh2 C14 C15 72.0(2) ? ? ? yes
Rh2 C14 C19 129.2(3) ? ? ? yes
C13 C14 C15 108.1(4) ? ? ? yes
C13 C14 C19 126.9(4) ? ? ? yes
C15 C14 C19 124.5(4) ? ? ? yes
Rh2 C15 C11 70.3(2) ? ? ? yes
Rh2 C15 C14 70.4(2) ? ? ? yes
Rh2 C15 C20 127.9(3) ? ? ? yes
C11 C15 C14 108.1(4) ? ? ? yes
C11 C15 C20 127.3(5) ? ? ? yes
C14 C15 C20 124.5(5) ? ? ? yes
S1 C21 C22 109.3(3) ? ? ? yes
S1 C21 C23 107.9(3) ? ? ? yes
C22 C21 C23 111.7(4) ? ? ? yes
S2 C24 C25 117.0(5) ? ? ? yes
S2 C24 C26 111.5(5) ? ? ? yes
C25 C24 C26 123.7(6) ? ? ? yes
C28 C27 C32 114.5(4) ? ? ? yes
C28 C27 B1 122.4(4) ? ? ? yes
C32 C27 B1 122.9(4) ? ? ? yes
C27 C28 C29 123.0(4) ? ? ? yes
C28 C29 C30 119.2(5) ? ? ? yes
C29 C30 C31 119.8(5) ? ? ? yes
C30 C31 C32 120.0(5) ? ? ? yes
C27 C32 C31 123.4(4) ? ? ? yes
C34 C33 C38 114.0(4) ? ? ? yes
C34 C33 B1 122.6(4) ? ? ? yes
C38 C33 B1 123.2(4) ? ? ? yes
C33 C34 C35 123.8(4) ? ? ? yes
C34 C35 C36 119.9(5) ? ? ? yes
C35 C36 C37 119.3(5) ? ? ? yes
C36 C37 C38 119.7(5) ? ? ? yes
C33 C38 C37 123.3(5) ? ? ? yes
C40 C39 C44 114.5(4) ? ? ? yes
C40 C39 B1 122.9(4) ? ? ? yes
C44 C39 B1 122.6(4) ? ? ? yes
C39 C40 C41 122.6(5) ? ? ? yes
C40 C41 C42 120.3(5) ? ? ? yes
C41 C42 C43 119.2(6) ? ? ? yes
C42 C43 C44 120.3(5) ? ? ? yes
C39 C44 C43 123.0(5) ? ? ? yes
C46 C45 C50 114.8(4) ? ? ? yes
C46 C45 B1 119.9(4) ? ? ? yes
C50 C45 B1 125.2(4) ? ? ? yes
C45 C46 C47 122.6(5) ? ? ? yes
C46 C47 C48 120.3(5) ? ? ? yes
C47 C48 C49 118.9(5) ? ? ? yes
C48 C49 C50 120.2(5) ? ? ? yes
C45 C50 C49 123.2(5) ? ? ? yes
Cl1 C51 Cl1 123.6(7) ? ? ? yes
Cl1 C51 C51 54(1) ? ? ? yes
Cl1 C51 C51 69(1) ? ? ? yes
C27 B1 C33 110.5(4) ? ? ? yes
C27 B1 C39 108.8(4) ? ? ? yes
C27 B1 C45 107.6(3) ? ? ? yes
C33 B1 C39 110.1(4) ? ? ? yes
C33 B1 C45 107.9(3) ? ? ? yes
C39 B1 C45 112.0(4) ? ? ? yes

loop_
_geom_bond_atom_site_label_1
_geom_bond_atom_site_label_2
_geom_bond_distance
_geom_bond_site_symmetry_1
_geom_bond_site_symmetry_2
_geom_bond_publ_flag
Rh1 Rh2 2.7375(5) ? ? yes
Rh1 S1 2.344(1) ? ? yes
Rh1 S2 2.363(1) ? ? yes
Rh1 C1 2.206(4) ? ? yes
Rh1 C2 2.227(4) ? ? yes
Rh1 C3 2.181(4) ? ? yes
Rh1 C4 2.171(4) ? ? yes
Rh1 C5 2.171(4) ? ? yes
Rh2 S1 2.345(1) ? ? yes
Rh2 S2 2.363(1) ? ? yes
Rh2 C11 2.188(4) ? ? yes
Rh2 C12 2.167(4) ? ? yes
Rh2 C13 2.183(4) ? ? yes
Rh2 C14 2.192(4) ? ? yes
Rh2 C15 2.213(4) ? ? yes
Cl1 C51 1.66(2) ? ? yes
Cl1 C51 1.44(2) ? ? yes
S1 C21 1.849(4) ? ? yes
S2 C24 1.837(6) ? ? yes
C1 C2 1.419(5) ? ? yes
C1 C5 1.435(6) ? ? yes
C1 C6 1.497(6) ? ? yes
C2 C3 1.422(5) ? ? yes
C2 C7 1.505(6) ? ? yes
C3 C4 1.436(5) ? ? yes
C3 C8 1.496(5) ? ? yes
C4 C5 1.424(6) ? ? yes
C4 C9 1.491(6) ? ? yes
C5 C10 1.503(6) ? ? yes
C11 C12 1.423(6) ? ? yes
C11 C15 1.413(6) ? ? yes
C11 C16 1.510(6) ? ? yes
C12 C13 1.428(5) ? ? yes
C12 C17 1.501(6) ? ? yes
C13 C14 1.427(5) ? ? yes
C13 C18 1.493(6) ? ? yes
C14 C15 1.417(6) ? ? yes
C14 C19 1.500(6) ? ? yes
C15 C20 1.502(6) ? ? yes
C21 C22 1.502(6) ? ? yes
C21 C23 1.505(6) ? ? yes
C24 C25 1.456(8) ? ? yes
C24 C26 1.413(8) ? ? yes
C27 C28 1.385(5) ? ? yes
C27 C32 1.398(5) ? ? yes
C27 B1 1.647(6) ? ? yes
C28 C29 1.400(6) ? ? yes
C29 C30 1.369(6) ? ? yes
C30 C31 1.365(6) ? ? yes
C31 C32 1.371(6) ? ? yes
C33 C34 1.401(6) ? ? yes
C33 C38 1.394(5) ? ? yes
C33 B1 1.647(6) ? ? yes
C34 C35 1.380(6) ? ? yes
C35 C36 1.365(6) ? ? yes
C36 C37 1.383(7) ? ? yes
C37 C38 1.390(6) ? ? yes
C39 C40 1.398(5) ? ? yes
C39 C44 1.404(6) ? ? yes
C39 B1 1.644(6) ? ? yes
C40 C41 1.405(6) ? ? yes
C41 C42 1.359(7) ? ? yes
C42 C43 1.375(7) ? ? yes
C43 C44 1.385(6) ? ? yes
C45 C46 1.397(5) ? ? yes
C45 C50 1.394(6) ? ? yes
C45 B1 1.652(6) ? ? yes
C46 C47 1.387(5) ? ? yes
C47 C48 1.375(7) ? ? yes
C48 C49 1.373(7) ? ? yes
C49 C50 1.378(6) ? ? yes
C51 C51 1.48(2) ? ? yes
